data_7702138
loop_
_publ_author_name
'Donamar\'ia, Roc\'io'
'Fern\'andez, Eduardo J'
'L\'opez-de-Luzuriaga, Jos\'e M'
'Monge, Miguel'
'Olmos, M. Elena'
'Pascual, David'
'Rodr\'iguez-Castillo, Mar\'ia'

_publ_section_title
;
 New Au(i)-Cu(i) heterometallic complexes: the role of bridging pyridazine
 ligands in the presence of unsupported metallophilic interactions.
;
_journal_issue 33
_journal_name_full 'Dalton transactions (Cambridge, England : 2003)'
_journal_page_first 10941
_journal_page_last 10949
_journal_paper_doi 10.1039/c7dt02229h
_journal_volume 46
_journal_year 2017
_chemical_compound_source 'synthesis as described'
_chemical_formula_moiety 'C40 H16 Au2 Cu2 F20 N8, 0.5(C H2 Cl2)'
_chemical_formula_sum 'C40.5 H17 Au2 Cl Cu2 F20 N8'
_chemical_formula_weight 1552.08
_space_group_IT_number 14
_space_group_name_Hall '-P 2yab'
_space_group_name_H-M_alt 'P 1 21/a 1'
_symmetry_cell_setting monoclinic
_symmetry_Int_Tables_number 14
_symmetry_space_group_name_Hall '-P 2yab'
_symmetry_space_group_name_H-M 'P 1 21/a 1'
_atom_sites_solution_hydrogens geom
_atom_sites_solution_primary Patterson
_atom_sites_solution_secondary difmap
_audit_conform_dict_location ftp://ftp.iucr.org/pub/cif_core.dic
_audit_conform_dict_name cif_core.dic
_audit_conform_dict_version 2.4.3
_audit_creation_date 2017-07-07T09:44:21-00:00
_audit_creation_method 'WinGX routine CIF_UPDATE'
_audit_update_record
;
2017-07-07 deposited with the CCDC.
2017-07-24 downloaded from the CCDC.
;
_cell_angle_alpha 90
_cell_angle_beta 95.421(2)
_cell_angle_gamma 90
_cell_formula_units_Z 2
_cell_length_a 10.7353(3)
_cell_length_b 16.2907(5)
_cell_length_c 13.7091(3)
_cell_measurement_reflns_used 5388
_cell_measurement_temperature 173(2)
_cell_measurement_theta_max 27.495
_cell_measurement_theta_min 2.822
_cell_measurement_wavelength 0.71073
_cell_volume 2386.80(11)
_computing_cell_refinement 'HKL Scalepack (Otwinowski & Minor 1997)'
_computing_data_collection 'Collect (Bruker AXS BV, 1997-2004)'
_computing_data_reduction 'HKL Denzo and Scalepack (Otwinowski & Minor 1997)'
_computing_molecular_graphics 'Ortep-3 for Windows (Farrugia, 1997)'
_computing_publication_material 'WinGX publication routines (Farrugia, 1999)'
_computing_structure_refinement 'SHELXL-2014/7 (Sheldrick, 2014)'
_computing_structure_solution 'SHELXS-86 (Sheldrick, 1986)'
_diffrn_ambient_temperature 173(2)
_diffrn_detector 'CCD plate'
_diffrn_detector_area_resol_mean 9
_diffrn_measured_fraction_theta_full 0.997
_diffrn_measured_fraction_theta_max 0.996
_diffrn_measurement_device '95mm CCD camera on \k-goniostat'
_diffrn_measurement_device_type KappaCCD
_diffrn_measurement_method 'CCD rotation images, thick slices'
_diffrn_orient_matrix_UB_11 -0.055064
_diffrn_orient_matrix_UB_12 -0.022821
_diffrn_orient_matrix_UB_13 0.048298
_diffrn_orient_matrix_UB_21 0.072804
_diffrn_orient_matrix_UB_22 -0.030799
_diffrn_orient_matrix_UB_23 0.032955
_diffrn_orient_matrix_UB_31 0.02056
_diffrn_orient_matrix_UB_32 0.047945
_diffrn_orient_matrix_UB_33 0.044159
_diffrn_radiation_monochromator 'horizonally mounted graphite crystal'
_diffrn_radiation_probe x-ray
_diffrn_radiation_type MoK\a
_diffrn_radiation_wavelength 0.71073
_diffrn_reflns_av_R_equivalents 0.0622
_diffrn_reflns_av_unetI/netI 0.0336
_diffrn_reflns_Laue_measured_fraction_full 0.997
_diffrn_reflns_Laue_measured_fraction_max 0.996
_diffrn_reflns_limit_h_max 13
_diffrn_reflns_limit_h_min -13
_diffrn_reflns_limit_k_max 21
_diffrn_reflns_limit_k_min -21
_diffrn_reflns_limit_l_max 17
_diffrn_reflns_limit_l_min -17
_diffrn_reflns_number 37418
_diffrn_reflns_point_group_measured_fraction_full 0.997
_diffrn_reflns_point_group_measured_fraction_max 0.996
_diffrn_reflns_theta_full 25.242
_diffrn_reflns_theta_max 27.495
_diffrn_reflns_theta_min 2.822
_diffrn_source 'Enraf Nonius FR590'
_diffrn_standards_number 0
_exptl_absorpt_coefficient_mu 7.181
_exptl_absorpt_correction_T_max 0.361
_exptl_absorpt_correction_T_min 0.261
_exptl_absorpt_correction_type multi-scan
_exptl_absorpt_process_details
;
        [c.f. r.h. blessing, acta cryst. (1995), a51, 33-38]
;
_exptl_crystal_colour orange
_exptl_crystal_density_diffrn 2.16
_exptl_crystal_density_method 'not measured'
_exptl_crystal_description prism
_exptl_crystal_F_000 1458
_exptl_crystal_size_max 0.2
_exptl_crystal_size_mid 0.175
_exptl_crystal_size_min 0.125
_refine_diff_density_max 1.832
_refine_diff_density_min -2.309
_refine_diff_density_rms 0.178
_refine_ls_extinction_method none
_refine_ls_goodness_of_fit_ref 1.055
_refine_ls_hydrogen_treatment constr
_refine_ls_matrix_type full
_refine_ls_number_constraints 0
_refine_ls_number_parameters 352
_refine_ls_number_reflns 5451
_refine_ls_number_restraints 21
_refine_ls_restrained_S_all 1.058
_refine_ls_R_factor_all 0.06
_refine_ls_R_factor_gt 0.0401
_refine_ls_shift/su_max 0.012
_refine_ls_shift/su_mean 0
_refine_ls_structure_factor_coef Fsqd
_refine_ls_weighting_details 'w=1/[\s^2^(Fo^2^)+(0.0628P)^2^+6.1082P] where P=(Fo^2^+2Fc^2^)/3'
_refine_ls_weighting_scheme calc
_refine_ls_wR_factor_gt 0.106
_refine_ls_wR_factor_ref 0.1162
_reflns_Friedel_coverage 0
_reflns_number_gt 4066
_reflns_number_total 5451
_reflns_threshold_expression 'I > 2\s(I)'
_cod_data_source_file c7dt02229h2.cif
_cod_data_source_block shelx_CCDC3
_cod_depositor_comments
;
The following automatic conversions were performed:

data item '_symmetry_cell_setting' value 'Monoclinic' was changed to
'monoclinic' in accordance with the
/home/saulius/struct/COD-crude-data/automatic-downloads/DataCite-retrospective/RSC/depositions/lib/dictionaries/cif_core.dic
dictionary named 'cif_core.dic' version 2.4.2 last updated on
2011-04-26.

Automatic conversion script
Id: cif_fix_values 6909 2019-04-08 15:41:33Z antanas 
;
_cod_original_sg_symbol_H-M 'P 21/a'
_cod_original_formula_sum 'C40.50 H17 Au2 Cl Cu2 F20 N8'
_cod_database_code 7702138

loop_
_symmetry_equiv_pos_as_xyz
'x, y, z'
'-x+1/2, y+1/2, -z'
'-x, -y, -z'
'x-1/2, -y-1/2, z'

loop_
_atom_site_label
_atom_site_type_symbol
_atom_site_fract_x
_atom_site_fract_y
_atom_site_fract_z
_atom_site_U_iso_or_equiv
_atom_site_adp_type
_atom_site_occupancy
_atom_site_site_symmetry_order
_atom_site_calc_flag
_atom_site_refinement_flags_posn
_atom_site_refinement_flags_adp
_atom_site_refinement_flags_occupancy
Au Au 0.84006(2) 0.49788(2) 0.52298(2) 0.03469(10) Uani 1 1 d . . .
Cu Cu 0.60929(7) 0.52143(5) 0.58710(5) 0.03218(18) Uani 1 1 d . . .
C1 C 0.9313(5) 0.5259(4) 0.6570(5) 0.0348(13) Uani 1 1 d . . .
C2 C 0.9802(6) 0.6014(4) 0.6793(5) 0.0376(14) Uani 1 1 d . . .
C3 C 1.0457(5) 0.6218(4) 0.7686(5) 0.0399(14) Uani 1 1 d . . .
C4 C 1.0620(6) 0.5628(5) 0.8384(5) 0.0412(15) Uani 1 1 d . . .
C5 C 1.0136(7) 0.4856(4) 0.8219(5) 0.0430(16) Uani 1 1 d . . .
C6 C 0.9506(6) 0.4688(4) 0.7318(5) 0.0387(14) Uani 1 1 d . . .
F1 F 0.9678(4) 0.6624(2) 0.6116(3) 0.0542(10) Uani 1 1 d . . .
F2 F 1.0957(4) 0.6967(2) 0.7853(3) 0.0529(10) Uani 1 1 d . . .
F3 F 1.1277(4) 0.5809(3) 0.9256(3) 0.0568(11) Uani 1 1 d . . .
F4 F 1.0293(5) 0.4285(3) 0.8923(3) 0.0673(13) Uani 1 1 d . . .
F5 F 0.9055(4) 0.3907(2) 0.7185(3) 0.0526(10) Uani 1 1 d . . .
C7 C 0.7468(6) 0.4718(4) 0.3890(5) 0.0390(14) Uani 1 1 d . . .
C8 C 0.7047(6) 0.3941(4) 0.3598(5) 0.0385(14) Uani 1 1 d . . .
C9 C 0.6517(6) 0.3759(5) 0.2682(5) 0.0468(16) Uani 1 1 d . . .
C10 C 0.6326(6) 0.4365(6) 0.2002(5) 0.053(2) Uani 1 1 d . . .
C11 C 0.6699(8) 0.5151(5) 0.2247(5) 0.052(2) Uani 1 1 d . . .
C12 C 0.7233(6) 0.5298(5) 0.3170(5) 0.0417(15) Uani 1 1 d . . .
F6 F 0.7221(4) 0.3298(2) 0.4244(3) 0.0529(10) Uani 1 1 d . . .
F7 F 0.6181(4) 0.2975(3) 0.2430(3) 0.0694(13) Uani 1 1 d . . .
F8 F 0.5816(4) 0.4192(4) 0.1074(3) 0.0768(15) Uani 1 1 d . . .
F9 F 0.6525(5) 0.5752(4) 0.1563(3) 0.0806(16) Uani 1 1 d . . .
F10 F 0.7603(4) 0.6097(3) 0.3361(3) 0.0619(12) Uani 1 1 d . . .
N1 N 0.6537(4) 0.5484(3) 0.7307(3) 0.0339(11) Uani 1 1 d . . .
N2 N 0.6523(6) 0.4848(3) 0.7929(4) 0.0416(13) Uani 1 1 d . . .
C13 C 0.6908(6) 0.6211(4) 0.7635(4) 0.0397(14) Uani 1 1 d . . .
H13 H 0.6898 0.6646 0.7194 0.048 Uiso 1 1 calc R U .
C14 C 0.7317(6) 0.6358(4) 0.8614(5) 0.0458(16) Uani 1 1 d . . .
H14 H 0.7585 0.6877 0.8824 0.055 Uiso 1 1 calc R U .
C15 C 0.7312(6) 0.5730(5) 0.9246(5) 0.0513(18) Uani 1 1 d . . .
H15 H 0.758 0.5794 0.9907 0.062 Uiso 1 1 calc R U .
C16 C 0.6881(8) 0.4968(4) 0.8859(5) 0.0513(19) Uani 1 1 d . . .
H16 H 0.685 0.4527 0.9286 0.062 Uiso 1 1 calc R U .
N3 N 0.5522(5) 0.6111(3) 0.4944(3) 0.0305(10) Uani 1 1 d . . .
N4 N 0.5459(4) 0.4052(3) 0.5726(3) 0.0305(10) Uani 1 1 d . . .
C17 C 0.6011(6) 0.6854(4) 0.4975(4) 0.0400(14) Uani 1 1 d . . .
H17 H 0.6703 0.6952 0.5421 0.048 Uiso 1 1 calc R U .
C18 C 0.5555(6) 0.7498(4) 0.4381(4) 0.0434(15) Uani 1 1 d . . .
H18 H 0.5925 0.8014 0.4427 0.052 Uiso 1 1 calc R U .
C19 C 0.4545(6) 0.7346(4) 0.3730(5) 0.0459(16) Uani 1 1 d . . .
H19 H 0.4187 0.7755 0.3321 0.055 Uiso 1 1 calc R U .
C20 C 0.5924(6) 0.3449(4) 0.6296(5) 0.0425(15) Uani 1 1 d . . .
H20 H 0.6608 0.3565 0.6743 0.051 Uiso 1 1 calc R U .
C21 C 0.572(2) 0.2728(14) 0.8872(16) 0.063(10) Uani 0.25 1 d D U P
H21A H 0.5584 0.3274 0.8602 0.076 Uiso 0.25 1 calc R U P
H21B H 0.5399 0.2345 0.8366 0.076 Uiso 0.25 1 calc R U P
Cl1 Cl 0.4820(10) 0.2639(6) 0.9785(8) 0.088(3) Uani 0.25 1 d D U P
Cl2 Cl 0.7256(16) 0.2586(6) 0.9046(13) 0.195(9) Uani 0.25 1 d D U P

loop_
_atom_site_aniso_label
_atom_site_aniso_U_11
_atom_site_aniso_U_22
_atom_site_aniso_U_33
_atom_site_aniso_U_23
_atom_site_aniso_U_13
_atom_site_aniso_U_12
Au 0.03066(14) 0.04198(16) 0.03178(15) -0.00284(9) 0.00477(9) 0.00305(9)
Cu 0.0315(4) 0.0352(4) 0.0289(4) 0.0030(3) -0.0019(3) -0.0012(3)
C1 0.024(3) 0.044(3) 0.037(3) -0.008(3) 0.006(2) 0.002(2)
C2 0.033(3) 0.042(3) 0.040(3) -0.003(3) 0.014(3) 0.002(3)
C3 0.028(3) 0.044(4) 0.050(4) -0.006(3) 0.010(3) 0.000(3)
C4 0.034(3) 0.055(4) 0.035(3) -0.006(3) 0.005(3) 0.005(3)
C5 0.038(4) 0.049(4) 0.041(4) 0.006(3) 0.001(3) 0.010(3)
C6 0.032(3) 0.039(3) 0.045(4) -0.008(3) 0.003(3) 0.000(3)
F1 0.072(3) 0.045(2) 0.046(2) 0.0076(18) 0.009(2) -0.006(2)
F2 0.048(2) 0.045(2) 0.066(3) -0.0099(19) 0.0056(19) -0.0078(18)
F3 0.053(2) 0.068(3) 0.046(2) -0.013(2) -0.0144(19) 0.001(2)
F4 0.086(3) 0.057(3) 0.053(3) 0.014(2) -0.022(2) 0.000(2)
F5 0.055(2) 0.039(2) 0.063(3) 0.0004(18) -0.004(2) -0.0055(18)
C7 0.030(3) 0.049(4) 0.038(3) -0.003(3) 0.004(3) 0.005(3)
C8 0.028(3) 0.050(4) 0.038(3) 0.000(3) 0.002(3) 0.002(3)
C9 0.028(3) 0.062(5) 0.051(4) -0.010(3) 0.004(3) -0.002(3)
C10 0.030(3) 0.094(6) 0.035(4) 0.001(4) 0.001(3) 0.001(4)
C11 0.044(4) 0.080(6) 0.031(4) 0.015(3) 0.008(3) 0.012(4)
C12 0.043(4) 0.049(4) 0.035(3) -0.001(3) 0.012(3) 0.009(3)
F6 0.055(2) 0.046(2) 0.057(2) 0.0010(19) -0.0038(19) 0.0065(18)
F7 0.055(3) 0.079(3) 0.073(3) -0.022(2) -0.003(2) -0.020(2)
F8 0.048(3) 0.144(5) 0.036(2) -0.008(3) -0.0067(19) -0.007(3)
F9 0.084(3) 0.107(4) 0.051(3) 0.038(3) 0.010(2) 0.016(3)
F10 0.083(3) 0.052(3) 0.054(3) 0.010(2) 0.019(2) 0.000(2)
N1 0.027(2) 0.043(3) 0.030(3) -0.002(2) -0.001(2) 0.003(2)
N2 0.046(3) 0.049(3) 0.029(3) 0.008(2) 0.004(2) 0.005(2)
C13 0.043(4) 0.045(4) 0.031(3) 0.001(3) -0.001(3) -0.001(3)
C14 0.049(4) 0.055(4) 0.033(3) -0.007(3) 0.002(3) -0.003(3)
C15 0.045(4) 0.080(5) 0.029(3) -0.007(3) 0.000(3) 0.009(4)
C16 0.063(5) 0.061(5) 0.030(3) 0.009(3) 0.005(3) 0.008(3)
N3 0.033(2) 0.033(3) 0.025(2) -0.0008(19) 0.0011(19) 0.001(2)
N4 0.025(2) 0.033(3) 0.032(2) 0.007(2) -0.0029(19) -0.0011(19)
C17 0.052(4) 0.030(3) 0.035(3) -0.004(2) -0.010(3) -0.011(3)
C18 0.059(4) 0.035(3) 0.036(3) -0.001(3) 0.003(3) -0.002(3)
C19 0.057(4) 0.035(3) 0.044(4) 0.008(3) -0.008(3) 0.002(3)
C20 0.039(3) 0.042(4) 0.044(4) 0.006(3) -0.008(3) 0.000(3)
C21 0.13(3) 0.006(10) 0.055(17) 0.001(10) 0.043(19) -0.003(14)
Cl1 0.117(8) 0.069(6) 0.084(6) 0.004(5) 0.048(6) 0.025(5)
Cl2 0.34(3) 0.025(5) 0.205(18) -0.003(7) -0.035(17) 0.021(9)

loop_
_atom_type_symbol
_atom_type_description
_atom_type_scat_dispersion_real
_atom_type_scat_dispersion_imag
_atom_type_scat_source
C C 0.0033 0.0016 'International Tables Vol C Tables 4.2.6.8 and 6.1.1.4'
H H 0 0 'International Tables Vol C Tables 4.2.6.8 and 6.1.1.4'
Au Au -2.0133 8.8022 'International Tables Vol C Tables 4.2.6.8 and 6.1.1.4'
Cu Cu 0.3201 1.2651 'International Tables Vol C Tables 4.2.6.8 and 6.1.1.4'
F F 0.0171 0.0103 'International Tables Vol C Tables 4.2.6.8 and 6.1.1.4'
N N 0.0061 0.0033 'International Tables Vol C Tables 4.2.6.8 and 6.1.1.4'
Cl Cl 0.1484 0.1585 'International Tables Vol C Tables 4.2.6.8 and 6.1.1.4'

loop_
_geom_angle_atom_site_label_1
_geom_angle_atom_site_label_2
_geom_angle_atom_site_label_3
_geom_angle
_geom_angle_site_symmetry_1
_geom_angle_site_symmetry_3
C1 Au C7 178.9(2) . .
C1 Au Cu 92.95(16) . .
C7 Au Cu 86.37(17) . .
N3 Cu N4 123.01(18) . .
N3 Cu N1 119.3(2) . .
N4 Cu N1 110.2(2) . .
N3 Cu Au 97.56(14) . .
N4 Cu Au 98.29(14) . .
N1 Cu Au 101.85(13) . .
C2 C1 C6 114.4(6) . .
C2 C1 Au 123.0(5) . .
C6 C1 Au 122.6(5) . .
F1 C2 C1 119.8(6) . .
F1 C2 C3 115.8(6) . .
C1 C2 C3 124.4(6) . .
F2 C3 C4 120.0(6) . .
F2 C3 C2 121.8(6) . .
C4 C3 C2 118.2(6) . .
C3 C4 F3 119.3(6) . .
C3 C4 C5 120.8(6) . .
F3 C4 C5 119.9(6) . .
F4 C5 C4 119.9(6) . .
F4 C5 C6 121.8(7) . .
C4 C5 C6 118.4(6) . .
F5 C6 C5 116.2(6) . .
F5 C6 C1 120.1(6) . .
C5 C6 C1 123.8(7) . .
C12 C7 C8 112.8(6) . .
C12 C7 Au 122.9(6) . .
C8 C7 Au 124.3(5) . .
C9 C8 F6 116.6(6) . .
C9 C8 C7 124.0(6) . .
F6 C8 C7 119.2(6) . .
C10 C9 F7 119.2(7) . .
C10 C9 C8 119.8(7) . .
F7 C9 C8 121.0(7) . .
C9 C10 F8 120.6(8) . .
C9 C10 C11 119.1(7) . .
F8 C10 C11 120.2(7) . .
F9 C11 C12 122.3(8) . .
F9 C11 C10 119.0(7) . .
C12 C11 C10 118.6(7) . .
C11 C12 C7 125.5(7) . .
C11 C12 F10 115.6(6) . .
C7 C12 F10 118.9(6) . .
C13 N1 N2 119.9(5) . .
C13 N1 Cu 124.2(4) . .
N2 N1 Cu 115.7(4) . .
C16 N2 N1 118.9(6) . .
N1 C13 C14 122.8(6) . .
N1 C13 H13 118.6 . .
C14 C13 H13 118.6 . .
C15 C14 C13 118.1(7) . .
C15 C14 H14 121 . .
C13 C14 H14 121 . .
C14 C15 C16 116.7(6) . .
C14 C15 H15 121.6 . .
C16 C15 H15 121.6 . .
N2 C16 C15 123.6(6) . .
N2 C16 H16 118.2 . .
C15 C16 H16 118.2 . .
C17 N3 N4 118.9(5) . 3_666
C17 N3 Cu 123.7(4) . .
N4 N3 Cu 117.4(3) 3_666 .
C20 N4 N3 118.6(5) . 3_666
C20 N4 Cu 122.3(4) . .
N3 N4 Cu 119.0(3) 3_666 .
N3 C17 C18 123.9(6) . .
N3 C17 H17 118.1 . .
C18 C17 H17 118.1 . .
C19 C18 C17 117.5(6) . .
C19 C18 H18 121.2 . .
C17 C18 H18 121.2 . .
C18 C19 C20 116.8(6) . 3_666
C18 C19 H19 121.6 . .
C20 C19 H19 121.6 3_666 .
N4 C20 C19 124.2(6) . 3_666
N4 C20 H20 117.9 . .
C19 C20 H20 117.9 3_666 .
Cl1 C21 Cl2 121.3(16) . .
Cl1 C21 H21A 107 . .
Cl2 C21 H21A 107 . .
Cl1 C21 H21B 107 . .
Cl2 C21 H21B 107 . .
H21A C21 H21B 106.7 . .

loop_
_geom_bond_atom_site_label_1
_geom_bond_atom_site_label_2
_geom_bond_distance
_geom_bond_site_symmetry_2
Au C1 2.050(6) .
Au C7 2.052(7) .
Au Cu 2.7329(8) .
Cu N3 1.995(5) .
Cu N4 2.015(5) .
Cu N1 2.029(5) .
C1 C2 1.361(9) .
C1 C6 1.386(10) .
C2 F1 1.358(7) .
C2 C3 1.393(9) .
C3 F2 1.344(7) .
C3 C4 1.355(9) .
C4 F3 1.362(7) .
C4 C5 1.373(10) .
C5 F4 1.339(8) .
C5 C6 1.379(10) .
C6 F5 1.367(8) .
C7 C12 1.372(10) .
C7 C8 1.390(10) .
C8 C9 1.362(9) .
C8 F6 1.372(7) .
C9 C10 1.360(11) .
C9 F7 1.362(8) .
C10 F8 1.365(8) .
C10 C11 1.374(12) .
C11 F9 1.356(8) .
C11 C12 1.360(10) .
C12 F10 1.379(8) .
N1 C13 1.316(8) .
N1 N2 1.343(7) .
N2 C16 1.310(9) .
C13 C14 1.394(8) .
C13 H13 0.93 .
C14 C15 1.340(10) .
C14 H14 0.93 .
C15 C16 1.411(10) .
C15 H15 0.93 .
C16 H16 0.93 .
N3 C17 1.317(7) .
N3 N4 1.357(6) 3_666
N4 C20 1.324(7) .
N4 N3 1.357(6) 3_666
C17 C18 1.389(9) .
C17 H17 0.93 .
C18 C19 1.360(9) .
C18 H18 0.93 .
C19 C20 1.389(9) 3_666
C19 H19 0.93 .
C20 C19 1.389(9) 3_666
C20 H20 0.93 .
C21 Cl1 1.657(16) .
C21 Cl2 1.662(18) .
C21 H21A 0.97 .
C21 H21B 0.97 .

loop_
_geom_hbond_atom_site_label_D
_geom_hbond_atom_site_label_H
_geom_hbond_atom_site_label_A
_geom_hbond_distance_DH
_geom_hbond_distance_HA
_geom_hbond_distance_DA
_geom_hbond_angle_DHA
_geom_hbond_site_symmetry_A
C20 H20 N2 0.93 2.66 3.217(9) 119.5 .
C19 H19 F10 0.93 2.53 3.292(8) 139.2 4_575
C18 H18 F6 0.93 2.61 3.178(8) 120.1 2_656
C18 H18 F5 0.93 2.65 3.198(7) 118.5 2_656
C17 H17 F6 0.93 2.5 3.147(7) 126.7 2_656
C15 H15 F9 0.93 2.63 3.364(8) 136 1_556
